data_7108368
loop_
_publ_author_name
'Sheng Yang'
'Zhu Du'
'Yong Zhang'
'Qi Shen'

_publ_section_title
;
 Highly heteroselective ring-opening polymerization of racemic lactide
 initiated by bis(phenolate) divalent ytterbium complexes
;
_journal_name_full Chem.Commun.
_journal_page_first 9780
_journal_paper_doi 10.1039/c2cc34451c
_journal_volume 48
_journal_year 2012
_chemical_formula_moiety 'C33 H55 N3 O3 Yb'
_chemical_formula_sum 'C33 H55 N3 O3 Yb'
_chemical_formula_weight 714.84
_chemical_name_systematic
; 
 ? 
;
_space_group_IT_number 14
_symmetry_cell_setting monoclinic
_symmetry_Int_Tables_number 14
_symmetry_space_group_name_Hall '-P 2ybc'
_symmetry_space_group_name_H-M 'P 1 21/c 1'
_atom_sites_solution_hydrogens geom
_atom_sites_solution_primary direct
_atom_sites_solution_secondary difmap
_audit_creation_method SHELXL-97
_cell_angle_alpha 90.00
_cell_angle_beta 105.411(6)
_cell_angle_gamma 90.00
_cell_formula_units_Z 4
_cell_length_a 9.792(3)
_cell_length_b 23.618(6)
_cell_length_c 15.158(5)
_cell_measurement_reflns_used 15827
_cell_measurement_temperature 223(2)
_cell_measurement_theta_max 27.5
_cell_measurement_theta_min 3.0
_cell_volume 3379.5(17)
_computing_cell_refinement CrystalClear
_computing_data_collection CrystalClear
_computing_data_reduction CrystalStructure
_computing_structure_refinement 'SHELXL-97 (Sheldrick, 1997)'
_computing_structure_solution 'SHELXS-97 (Sheldrick, 1990)'
_diffrn_ambient_temperature 223(2)
_diffrn_detector_area_resol_mean 14.63
_diffrn_measured_fraction_theta_full 0.992
_diffrn_measured_fraction_theta_max 0.992
_diffrn_measurement_device_type 'Rigaku Saturn'
_diffrn_measurement_method \w
_diffrn_radiation_monochromator graphite
_diffrn_radiation_source 'fine-focus sealed tube'
_diffrn_radiation_type MoK\a
_diffrn_radiation_wavelength 0.71075
_diffrn_reflns_av_R_equivalents 0.0393
_diffrn_reflns_av_sigmaI/netI 0.0708
_diffrn_reflns_limit_h_max 10
_diffrn_reflns_limit_h_min -11
_diffrn_reflns_limit_k_max 28
_diffrn_reflns_limit_k_min -28
_diffrn_reflns_limit_l_max 18
_diffrn_reflns_limit_l_min -15
_diffrn_reflns_number 16360
_diffrn_reflns_theta_full 25.50
_diffrn_reflns_theta_max 25.50
_diffrn_reflns_theta_min 2.99
_exptl_absorpt_coefficient_mu 2.801
_exptl_absorpt_correction_T_max 0.281
_exptl_absorpt_correction_T_min 0.202
_exptl_absorpt_correction_type multi-scan
_exptl_absorpt_process_details 'Jacobson, R. (1998) Private communication'
_exptl_crystal_colour colorless
_exptl_crystal_density_diffrn 1.405
_exptl_crystal_density_method 'not measured'
_exptl_crystal_description block
_exptl_crystal_F_000 1472
_exptl_crystal_size_max 0.60
_exptl_crystal_size_mid 0.50
_exptl_crystal_size_min 0.45
_refine_diff_density_max 0.785
_refine_diff_density_min -2.128
_refine_diff_density_rms 0.196
_refine_ls_extinction_method none
_refine_ls_goodness_of_fit_ref 1.138
_refine_ls_hydrogen_treatment constr
_refine_ls_matrix_type full
_refine_ls_number_parameters 375
_refine_ls_number_reflns 6246
_refine_ls_number_restraints 0
_refine_ls_restrained_S_all 1.138
_refine_ls_R_factor_all 0.0448
_refine_ls_R_factor_gt 0.0367
_refine_ls_shift/su_max 0.001
_refine_ls_shift/su_mean 0.000
_refine_ls_structure_factor_coef Fsqd
_refine_ls_weighting_details 'calc w=1/[\s^2^(Fo^2^)+(0.0442P)^2^+0.0000P] where P=(Fo^2^+2Fc^2^)/3'
_refine_ls_weighting_scheme calc
_refine_ls_wR_factor_gt 0.0871
_refine_ls_wR_factor_ref 0.0936
_reflns_number_gt 5353
_reflns_number_total 6246
_reflns_threshold_expression >2sigma(I)
_cod_data_source_file c2cc34451c-1.cif
_cod_data_source_block compound1
_cod_original_cell_volume 3379.7(17)
_cod_original_sg_symbol_H-M 'P 21/c'
_cod_database_code 7108368

loop_
_symmetry_equiv_pos_as_xyz
'x, y, z'
'-x, y+1/2, -z+1/2'
'-x, -y, -z'
'x, -y-1/2, z-1/2'

loop_
_atom_site_label
_atom_site_type_symbol
_atom_site_fract_x
_atom_site_fract_y
_atom_site_fract_z
_atom_site_U_iso_or_equiv
_atom_site_adp_type
_atom_site_occupancy
_atom_site_symmetry_multiplicity
_atom_site_calc_flag
_atom_site_refinement_flags
Yb1 Yb 0.25809(2) 0.342851(7) 0.510261(12) 0.02971(9) Uani 1 1 d .
O1 O 0.3043(3) 0.39848(12) 0.40532(19) 0.0348(7) Uani 1 1 d .
O2 O 0.1512(3) 0.27393(13) 0.4166(2) 0.0436(8) Uani 1 1 d .
O3 O 0.3495(4) 0.27361(15) 0.6353(2) 0.0491(9) Uani 1 1 d .
N1 N 0.4757(4) 0.29515(15) 0.4886(2) 0.0326(8) Uani 1 1 d .
N2 N 0.0500(4) 0.39106(16) 0.5540(3) 0.0390(9) Uani 1 1 d .
N3 N 0.3596(4) 0.42579(16) 0.6319(2) 0.0373(9) Uani 1 1 d .
C1 C 0.3813(4) 0.39499(17) 0.3465(3) 0.0278(9) Uani 1 1 d .
C2 C 0.3358(4) 0.41896(17) 0.2564(3) 0.0276(9) Uani 1 1 d .
C3 C 0.4290(5) 0.41678(18) 0.2009(3) 0.0331(10) Uani 1 1 d .
H3 H 0.4000 0.4334 0.1425 0.040 Uiso 1 1 calc R
C4 C 0.5616(5) 0.39167(18) 0.2267(3) 0.0336(10) Uani 1 1 d .
C5 C 0.6000(4) 0.36575(18) 0.3115(3) 0.0342(10) Uani 1 1 d .
H5 H 0.6872 0.3466 0.3294 0.041 Uiso 1 1 calc R
C6 C 0.5137(4) 0.36711(17) 0.3714(3) 0.0295(10) Uani 1 1 d .
C7 C 0.1881(5) 0.22112(18) 0.4117(3) 0.0346(10) Uani 1 1 d .
C8 C 0.0887(5) 0.1763(2) 0.4010(3) 0.0382(11) Uani 1 1 d .
C9 C 0.1380(5) 0.12086(19) 0.4031(3) 0.0394(11) Uani 1 1 d .
H9 H 0.0721 0.0912 0.3971 0.047 Uiso 1 1 calc R
C10 C 0.2788(6) 0.10705(19) 0.4135(3) 0.0394(11) Uani 1 1 d .
C11 C 0.3732(5) 0.15120(18) 0.4191(3) 0.0365(11) Uani 1 1 d .
H11 H 0.4689 0.1429 0.4243 0.044 Uiso 1 1 calc R
C12 C 0.3311(5) 0.20742(18) 0.4172(3) 0.0347(10) Uani 1 1 d .
C13 C 0.5663(5) 0.33986(17) 0.4647(3) 0.0343(10) Uani 1 1 d .
H13A H 0.6597 0.3234 0.4690 0.041 Uiso 1 1 calc R
H13B H 0.5792 0.3698 0.5110 0.041 Uiso 1 1 calc R
C14 C 0.4356(5) 0.25349(19) 0.4123(3) 0.0379(11) Uani 1 1 d .
H14A H 0.5227 0.2352 0.4067 0.045 Uiso 1 1 calc R
H14B H 0.3968 0.2748 0.3557 0.045 Uiso 1 1 calc R
C15 C 0.5540(6) 0.2699(2) 0.5772(3) 0.0502(13) Uani 1 1 d .
H15A H 0.6022 0.3003 0.6177 0.060 Uiso 1 1 calc R
H15B H 0.6268 0.2444 0.5665 0.060 Uiso 1 1 calc R
C16 C 0.4631(6) 0.2379(2) 0.6243(3) 0.0515(14) Uani 1 1 d .
H16A H 0.4240 0.2045 0.5882 0.062 Uiso 1 1 calc R
H16B H 0.5200 0.2252 0.6843 0.062 Uiso 1 1 calc R
C17 C 0.2485(7) 0.2409(3) 0.6652(4) 0.076(2) Uani 1 1 d .
H17A H 0.1894 0.2203 0.6138 0.114 Uiso 1 1 calc R
H17B H 0.1899 0.2658 0.6907 0.114 Uiso 1 1 calc R
H17C H 0.2974 0.2143 0.7118 0.114 Uiso 1 1 calc R
C18 C 0.1883(5) 0.4448(2) 0.2226(3) 0.0377(11) Uani 1 1 d .
C19 C 0.1600(6) 0.4686(3) 0.1247(3) 0.0578(15) Uani 1 1 d .
H19A H 0.2271 0.4986 0.1236 0.087 Uiso 1 1 calc R
H19B H 0.0644 0.4835 0.1054 0.087 Uiso 1 1 calc R
H19C H 0.1708 0.4386 0.0834 0.087 Uiso 1 1 calc R
C20 C 0.1702(6) 0.4942(2) 0.2850(3) 0.0460(12) Uani 1 1 d .
H20A H 0.1824 0.4803 0.3468 0.069 Uiso 1 1 calc R
H20B H 0.0762 0.5102 0.2625 0.069 Uiso 1 1 calc R
H20C H 0.2406 0.5230 0.2849 0.069 Uiso 1 1 calc R
C21 C 0.0774(5) 0.3989(2) 0.2225(4) 0.0521(13) Uani 1 1 d .
H21A H 0.0756 0.3720 0.1738 0.078 Uiso 1 1 calc R
H21B H -0.0152 0.4163 0.2127 0.078 Uiso 1 1 calc R
H21C H 0.1016 0.3794 0.2809 0.078 Uiso 1 1 calc R
C22 C 0.6565(6) 0.3906(2) 0.1629(4) 0.0517(13) Uani 1 1 d .
H22A H 0.7091 0.4258 0.1684 0.077 Uiso 1 1 calc R
H22B H 0.5993 0.3861 0.1004 0.077 Uiso 1 1 calc R
H22C H 0.7222 0.3591 0.1788 0.077 Uiso 1 1 calc R
C23 C -0.0684(5) 0.1895(2) 0.3878(4) 0.0500(14) Uani 1 1 d .
C24 C -0.1605(7) 0.1356(3) 0.3726(6) 0.091(3) Uani 1 1 d .
H24A H -0.1310 0.1111 0.4257 0.136 Uiso 1 1 calc R
H24B H -0.1493 0.1157 0.3189 0.136 Uiso 1 1 calc R
H24C H -0.2591 0.1459 0.3635 0.136 Uiso 1 1 calc R
C25 C -0.1242(6) 0.2282(3) 0.3046(4) 0.0666(18) Uani 1 1 d .
H25A H -0.2213 0.2388 0.3007 0.100 Uiso 1 1 calc R
H25B H -0.1206 0.2082 0.2494 0.100 Uiso 1 1 calc R
H25C H -0.0659 0.2619 0.3112 0.100 Uiso 1 1 calc R
C26 C -0.0910(6) 0.2175(2) 0.4740(4) 0.0584(15) Uani 1 1 d .
H26A H -0.1908 0.2258 0.4648 0.088 Uiso 1 1 calc R
H26B H -0.0370 0.2524 0.4861 0.088 Uiso 1 1 calc R
H26C H -0.0595 0.1921 0.5256 0.088 Uiso 1 1 calc R
C27 C 0.3255(7) 0.0460(2) 0.4193(4) 0.0519(14) Uani 1 1 d .
H27A H 0.3499 0.0338 0.4827 0.078 Uiso 1 1 calc R
H27B H 0.4076 0.0422 0.3953 0.078 Uiso 1 1 calc R
H27C H 0.2490 0.0227 0.3837 0.078 Uiso 1 1 calc R
C28 C 0.1028(5) 0.4476(2) 0.5862(4) 0.0452(12) Uani 1 1 d .
H28A H 0.0296 0.4678 0.6071 0.054 Uiso 1 1 calc R
H28B H 0.1208 0.4689 0.5350 0.054 Uiso 1 1 calc R
C29 C 0.2373(5) 0.4456(2) 0.6635(3) 0.0441(12) Uani 1 1 d .
H29A H 0.2575 0.4835 0.6901 0.053 Uiso 1 1 calc R
H29B H 0.2234 0.4201 0.7114 0.053 Uiso 1 1 calc R
C30 C -0.0517(6) 0.3958(2) 0.4642(4) 0.0564(15) Uani 1 1 d .
H30A H -0.1354 0.4157 0.4702 0.085 Uiso 1 1 calc R
H30B H -0.0783 0.3582 0.4397 0.085 Uiso 1 1 calc R
H30C H -0.0091 0.4165 0.4231 0.085 Uiso 1 1 calc R
C31 C -0.0169(7) 0.3639(2) 0.6190(4) 0.0606(16) Uani 1 1 d .
H31A H 0.0502 0.3623 0.6789 0.091 Uiso 1 1 calc R
H31B H -0.0461 0.3259 0.5983 0.091 Uiso 1 1 calc R
H31C H -0.0992 0.3857 0.6227 0.091 Uiso 1 1 calc R
C32 C 0.4723(6) 0.4077(2) 0.7118(3) 0.0558(15) Uani 1 1 d .
H32A H 0.5022 0.4397 0.7525 0.084 Uiso 1 1 calc R
H32B H 0.5522 0.3937 0.6917 0.084 Uiso 1 1 calc R
H32C H 0.4370 0.3779 0.7438 0.084 Uiso 1 1 calc R
C33 C 0.4144(6) 0.4724(2) 0.5857(3) 0.0497(13) Uani 1 1 d .
H33A H 0.3433 0.4829 0.5302 0.075 Uiso 1 1 calc R
H33B H 0.4996 0.4600 0.5702 0.075 Uiso 1 1 calc R
H33C H 0.4361 0.5048 0.6263 0.075 Uiso 1 1 calc R

loop_
_atom_site_aniso_label
_atom_site_aniso_U_11
_atom_site_aniso_U_22
_atom_site_aniso_U_33
_atom_site_aniso_U_23
_atom_site_aniso_U_13
_atom_site_aniso_U_12
Yb1 0.03686(14) 0.02384(13) 0.02934(13) -0.00071(7) 0.01036(9) 0.00137(8)
O1 0.0424(18) 0.0346(16) 0.0318(15) 0.0026(13) 0.0174(14) 0.0067(14)
O2 0.0426(19) 0.0257(16) 0.056(2) -0.0090(14) 0.0007(16) 0.0033(14)
O3 0.052(2) 0.047(2) 0.048(2) 0.0180(16) 0.0129(17) 0.0063(17)
N1 0.0320(19) 0.032(2) 0.0307(18) 0.0013(15) 0.0035(15) 0.0049(17)
N2 0.039(2) 0.036(2) 0.046(2) -0.0097(17) 0.0194(18) -0.0044(18)
N3 0.044(2) 0.035(2) 0.033(2) -0.0010(16) 0.0098(17) -0.0060(18)
C1 0.033(2) 0.020(2) 0.033(2) -0.0024(17) 0.0126(18) 0.0002(18)
C2 0.026(2) 0.024(2) 0.033(2) -0.0030(17) 0.0088(17) 0.0001(17)
C3 0.040(2) 0.028(2) 0.035(2) 0.0003(18) 0.016(2) -0.001(2)
C4 0.032(2) 0.029(2) 0.043(3) -0.0061(19) 0.016(2) -0.0078(19)
C5 0.021(2) 0.026(2) 0.054(3) -0.009(2) 0.007(2) -0.0037(18)
C6 0.028(2) 0.020(2) 0.037(2) -0.0047(17) 0.0030(19) -0.0062(18)
C7 0.045(3) 0.025(2) 0.030(2) -0.0051(18) 0.005(2) 0.005(2)
C8 0.044(3) 0.029(2) 0.037(2) -0.0075(19) 0.004(2) 0.005(2)
C9 0.050(3) 0.029(2) 0.039(2) -0.008(2) 0.012(2) -0.004(2)
C10 0.062(3) 0.029(2) 0.029(2) -0.0017(18) 0.017(2) 0.006(2)
C11 0.045(3) 0.034(2) 0.032(2) -0.0007(18) 0.013(2) 0.006(2)
C12 0.048(3) 0.027(2) 0.029(2) 0.0002(18) 0.009(2) 0.006(2)
C13 0.026(2) 0.033(2) 0.040(3) 0.0000(18) 0.0017(19) -0.0006(19)
C14 0.042(3) 0.028(2) 0.044(3) -0.0036(19) 0.014(2) -0.001(2)
C15 0.050(3) 0.059(3) 0.039(3) 0.012(2) 0.007(2) 0.012(3)
C16 0.066(4) 0.043(3) 0.040(3) 0.009(2) 0.004(3) 0.002(3)
C17 0.076(4) 0.086(5) 0.061(4) 0.042(4) 0.010(3) -0.017(4)
C18 0.043(3) 0.039(3) 0.033(2) 0.0014(19) 0.013(2) 0.011(2)
C19 0.064(4) 0.074(4) 0.037(3) 0.014(3) 0.015(2) 0.037(3)
C20 0.055(3) 0.039(3) 0.047(3) 0.005(2) 0.020(2) 0.021(2)
C21 0.033(3) 0.061(3) 0.060(3) -0.003(3) 0.008(2) -0.001(3)
C22 0.047(3) 0.051(3) 0.068(4) 0.001(3) 0.034(3) -0.001(3)
C23 0.036(3) 0.046(3) 0.064(3) -0.022(3) 0.008(2) -0.007(2)
C24 0.046(4) 0.071(4) 0.151(7) -0.059(5) 0.018(4) -0.020(3)
C25 0.048(3) 0.068(4) 0.067(4) -0.016(3) -0.013(3) 0.018(3)
C26 0.041(3) 0.056(3) 0.078(4) -0.019(3) 0.015(3) 0.000(3)
C27 0.083(4) 0.032(3) 0.048(3) -0.001(2) 0.030(3) 0.006(3)
C28 0.047(3) 0.038(3) 0.057(3) -0.010(2) 0.024(2) 0.007(2)
C29 0.055(3) 0.041(3) 0.040(3) -0.011(2) 0.017(2) -0.005(2)
C30 0.042(3) 0.052(3) 0.068(4) -0.011(3) 0.001(3) -0.002(3)
C31 0.070(4) 0.052(3) 0.072(4) -0.012(3) 0.041(3) -0.016(3)
C32 0.056(3) 0.064(4) 0.040(3) -0.001(2) 0.001(2) -0.011(3)
C33 0.064(3) 0.039(3) 0.048(3) -0.005(2) 0.018(3) -0.021(3)

loop_
_atom_type_symbol
_atom_type_description
_atom_type_scat_dispersion_real
_atom_type_scat_dispersion_imag
_atom_type_scat_source
C C 0.0033 0.0016 'International Tables Vol C Tables 4.2.6.8 and 6.1.1.4'
H H 0.0000 0.0000 'International Tables Vol C Tables 4.2.6.8 and 6.1.1.4'
N N 0.0061 0.0033 'International Tables Vol C Tables 4.2.6.8 and 6.1.1.4'
O O 0.0106 0.0060 'International Tables Vol C Tables 4.2.6.8 and 6.1.1.4'
Yb Yb -0.3850 5.5486 'International Tables Vol C Tables 4.2.6.8 and 6.1.1.4'

loop_
_geom_angle_atom_site_label_1
_geom_angle_atom_site_label_2
_geom_angle_atom_site_label_3
_geom_angle
O1 Yb1 O2 97.34(12)
O1 Yb1 O3 147.48(12)
O2 Yb1 O3 91.03(12)
O1 Yb1 N1 80.12(11)
O2 Yb1 N1 81.97(12)
O3 Yb1 N1 69.98(12)
O1 Yb1 N2 104.57(12)
O2 Yb1 N2 102.56(12)
O3 Yb1 N2 104.14(13)
N1 Yb1 N2 172.84(12)
O1 Yb1 N3 87.19(11)
O2 Yb1 N3 172.99(12)
O3 Yb1 N3 87.94(12)
N1 Yb1 N3 104.16(12)
N2 Yb1 N3 71.02(12)
C1 O1 Yb1 135.9(3)
C7 O2 Yb1 130.1(3)
C17 O3 C16 110.1(4)
C17 O3 Yb1 117.5(3)
C16 O3 Yb1 115.4(3)
C15 N1 C13 108.0(3)
C15 N1 C14 113.8(4)
C13 N1 C14 109.4(3)
C15 N1 Yb1 108.3(3)
C13 N1 Yb1 107.2(2)
C14 N1 Yb1 109.9(3)
C30 N2 C31 110.0(4)
C30 N2 C28 109.5(4)
C31 N2 C28 110.8(4)
C30 N2 Yb1 100.6(3)
C31 N2 Yb1 120.4(3)
C28 N2 Yb1 104.8(3)
C32 N3 C29 108.7(4)
C32 N3 C33 108.6(4)
C29 N3 C33 110.2(4)
C32 N3 Yb1 114.4(3)
C29 N3 Yb1 105.6(3)
C33 N3 Yb1 109.4(3)
O1 C1 C6 119.9(4)
O1 C1 C2 122.1(4)
C6 C1 C2 118.0(4)
C3 C2 C1 118.1(4)
C3 C2 C18 121.6(4)
C1 C2 C18 120.3(4)
C4 C3 C2 124.0(4)
C4 C3 H3 118.0
C2 C3 H3 118.0
C5 C4 C3 117.1(4)
C5 C4 C22 121.8(4)
C3 C4 C22 121.1(4)
C4 C5 C6 122.2(4)
C4 C5 H5 118.9
C6 C5 H5 118.9
C5 C6 C1 120.5(4)
C5 C6 C13 118.9(4)
C1 C6 C13 120.5(4)
O2 C7 C8 121.9(4)
O2 C7 C12 119.9(4)
C8 C7 C12 118.2(4)
C9 C8 C7 118.4(4)
C9 C8 C23 121.7(4)
C7 C8 C23 119.9(4)
C10 C9 C8 123.6(5)
C10 C9 H9 118.2
C8 C9 H9 118.2
C11 C10 C9 117.3(4)
C11 C10 C27 122.1(5)
C9 C10 C27 120.6(5)
C10 C11 C12 122.1(5)
C10 C11 H11 119.0
C12 C11 H11 119.0
C11 C12 C7 120.2(4)
C11 C12 C14 119.3(4)
C7 C12 C14 120.3(4)
N1 C13 C6 117.0(3)
N1 C13 H13A 108.1
C6 C13 H13A 108.1
N1 C13 H13B 108.1
C6 C13 H13B 108.1
H13A C13 H13B 107.3
N1 C14 C12 118.8(4)
N1 C14 H14A 107.6
C12 C14 H14A 107.6
N1 C14 H14B 107.6
C12 C14 H14B 107.6
H14A C14 H14B 107.1
N1 C15 C16 114.1(4)
N1 C15 H15A 108.7
C16 C15 H15A 108.7
N1 C15 H15B 108.7
C16 C15 H15B 108.7
H15A C15 H15B 107.6
O3 C16 C15 109.8(4)
O3 C16 H16A 109.7
C15 C16 H16A 109.7
O3 C16 H16B 109.7
C15 C16 H16B 109.7
H16A C16 H16B 108.2
O3 C17 H17A 109.5
O3 C17 H17B 109.5
H17A C17 H17B 109.5
O3 C17 H17C 109.5
H17A C17 H17C 109.5
H17B C17 H17C 109.5
C2 C18 C21 108.9(4)
C2 C18 C20 110.5(4)
C21 C18 C20 109.8(4)
C2 C18 C19 112.4(4)
C21 C18 C19 108.1(4)
C20 C18 C19 107.2(4)
C18 C19 H19A 109.5
C18 C19 H19B 109.5
H19A C19 H19B 109.5
C18 C19 H19C 109.5
H19A C19 H19C 109.5
H19B C19 H19C 109.5
C18 C20 H20A 109.5
C18 C20 H20B 109.5
H20A C20 H20B 109.5
C18 C20 H20C 109.5
H20A C20 H20C 109.5
H20B C20 H20C 109.5
C18 C21 H21A 109.5
C18 C21 H21B 109.5
H21A C21 H21B 109.5
C18 C21 H21C 109.5
H21A C21 H21C 109.5
H21B C21 H21C 109.5
C4 C22 H22A 109.5
C4 C22 H22B 109.5
H22A C22 H22B 109.5
C4 C22 H22C 109.5
H22A C22 H22C 109.5
H22B C22 H22C 109.5
C8 C23 C26 110.2(4)
C8 C23 C25 110.8(5)
C26 C23 C25 110.1(5)
C8 C23 C24 112.2(5)
C26 C23 C24 105.9(5)
C25 C23 C24 107.6(5)
C23 C24 H24A 109.5
C23 C24 H24B 109.5
H24A C24 H24B 109.5
C23 C24 H24C 109.5
H24A C24 H24C 109.5
H24B C24 H24C 109.5
C23 C25 H25A 109.5
C23 C25 H25B 109.5
H25A C25 H25B 109.5
C23 C25 H25C 109.5
H25A C25 H25C 109.5
H25B C25 H25C 109.5
C23 C26 H26A 109.5
C23 C26 H26B 109.5
H26A C26 H26B 109.5
C23 C26 H26C 109.5
H26A C26 H26C 109.5
H26B C26 H26C 109.5
C10 C27 H27A 109.5
C10 C27 H27B 109.5
H27A C27 H27B 109.5
C10 C27 H27C 109.5
H27A C27 H27C 109.5
H27B C27 H27C 109.5
N2 C28 C29 112.7(4)
N2 C28 H28A 109.0
C29 C28 H28A 109.0
N2 C28 H28B 109.0
C29 C28 H28B 109.0
H28A C28 H28B 107.8
N3 C29 C28 111.9(4)
N3 C29 H29A 109.2
C28 C29 H29A 109.2
N3 C29 H29B 109.2
C28 C29 H29B 109.2
H29A C29 H29B 107.9
N2 C30 H30A 109.5
N2 C30 H30B 109.5
H30A C30 H30B 109.5
N2 C30 H30C 109.5
H30A C30 H30C 109.5
H30B C30 H30C 109.5
N2 C31 H31A 109.5
N2 C31 H31B 109.5
H31A C31 H31B 109.5
N2 C31 H31C 109.5
H31A C31 H31C 109.5
H31B C31 H31C 109.5
N3 C32 H32A 109.5
N3 C32 H32B 109.5
H32A C32 H32B 109.5
N3 C32 H32C 109.5
H32A C32 H32C 109.5
H32B C32 H32C 109.5
N3 C33 H33A 109.5
N3 C33 H33B 109.5
H33A C33 H33B 109.5
N3 C33 H33C 109.5
H33A C33 H33C 109.5
H33B C33 H33C 109.5

loop_
_geom_bond_atom_site_label_1
_geom_bond_atom_site_label_2
_geom_bond_distance
Yb1 O1 2.201(3)
Yb1 O2 2.229(3)
Yb1 O3 2.483(3)
Yb1 N1 2.508(4)
Yb1 N2 2.570(4)
Yb1 N3 2.692(4)
O1 C1 1.314(5)
O2 C7 1.306(5)
O3 C17 1.420(7)
O3 C16 1.441(6)
N1 C15 1.482(5)
N1 C13 1.484(6)
N1 C14 1.489(5)
N2 C30 1.462(6)
N2 C31 1.467(7)
N2 C28 1.468(6)
N3 C32 1.469(6)
N3 C29 1.479(6)
N3 C33 1.479(6)
C1 C6 1.413(6)
C1 C2 1.435(6)
C2 C3 1.398(6)
C2 C18 1.526(6)
C3 C4 1.386(6)
C3 H3 0.9400
C4 C5 1.383(6)
C4 C22 1.509(7)
C5 C6 1.396(6)
C5 H5 0.9400
C6 C13 1.514(6)
C7 C8 1.418(7)
C7 C12 1.418(7)
C8 C9 1.393(6)
C8 C23 1.530(7)
C9 C10 1.385(7)
C9 H9 0.9400
C10 C11 1.381(7)
C10 C27 1.508(6)
C11 C12 1.388(6)
C11 H11 0.9400
C12 C14 1.509(6)
C13 H13A 0.9800
C13 H13B 0.9800
C14 H14A 0.9800
C14 H14B 0.9800
C15 C16 1.486(7)
C15 H15A 0.9800
C15 H15B 0.9800
C16 H16A 0.9800
C16 H16B 0.9800
C17 H17A 0.9700
C17 H17B 0.9700
C17 H17C 0.9700
C18 C21 1.534(7)
C18 C20 1.540(6)
C18 C19 1.542(6)
C19 H19A 0.9700
C19 H19B 0.9700
C19 H19C 0.9700
C20 H20A 0.9700
C20 H20B 0.9700
C20 H20C 0.9700
C21 H21A 0.9700
C21 H21B 0.9700
C21 H21C 0.9700
C22 H22A 0.9700
C22 H22B 0.9700
C22 H22C 0.9700
C23 C26 1.531(7)
C23 C25 1.535(8)
C23 C24 1.543(8)
C24 H24A 0.9700
C24 H24B 0.9700
C24 H24C 0.9700
C25 H25A 0.9700
C25 H25B 0.9700
C25 H25C 0.9700
C26 H26A 0.9700
C26 H26B 0.9700
C26 H26C 0.9700
C27 H27A 0.9700
C27 H27B 0.9700
C27 H27C 0.9700
C28 C29 1.512(7)
C28 H28A 0.9800
C28 H28B 0.9800
C29 H29A 0.9800
C29 H29B 0.9800
C30 H30A 0.9700
C30 H30B 0.9700
C30 H30C 0.9700
C31 H31A 0.9700
C31 H31B 0.9700
C31 H31C 0.9700
C32 H32A 0.9700
C32 H32B 0.9700
C32 H32C 0.9700
C33 H33A 0.9700
C33 H33B 0.9700
C33 H33C 0.9700

loop_
_geom_torsion_atom_site_label_1
_geom_torsion_atom_site_label_2
_geom_torsion_atom_site_label_3
_geom_torsion_atom_site_label_4
_geom_torsion
O2 Yb1 O1 C1 -63.1(4)
O3 Yb1 O1 C1 40.5(5)
N1 Yb1 O1 C1 17.4(4)
N2 Yb1 O1 C1 -168.2(4)
N3 Yb1 O1 C1 122.3(4)
O1 Yb1 O2 C7 116.0(4)
O3 Yb1 O2 C7 -32.5(4)
N1 Yb1 O2 C7 37.2(4)
N2 Yb1 O2 C7 -137.2(4)
N3 Yb1 O2 C7 -114.0(9)
O1 Yb1 O3 C17 -164.9(4)
O2 Yb1 O3 C17 -59.5(4)
N1 Yb1 O3 C17 -140.5(4)
N2 Yb1 O3 C17 43.8(4)
N3 Yb1 O3 C17 113.6(4)
O1 Yb1 O3 C16 -32.3(4)
O2 Yb1 O3 C16 73.1(3)
N1 Yb1 O3 C16 -7.9(3)
N2 Yb1 O3 C16 176.4(3)
N3 Yb1 O3 C16 -113.8(3)
O1 Yb1 N1 C15 147.9(3)
O2 Yb1 N1 C15 -113.2(3)
O3 Yb1 N1 C15 -19.1(3)
N2 Yb1 N1 C15 16.5(11)
N3 Yb1 N1 C15 63.4(3)
O1 Yb1 N1 C13 31.6(2)
O2 Yb1 N1 C13 130.6(3)
O3 Yb1 N1 C13 -135.4(3)
N2 Yb1 N1 C13 -99.8(9)
N3 Yb1 N1 C13 -52.9(3)
O1 Yb1 N1 C14 -87.2(3)
O2 Yb1 N1 C14 11.8(3)
O3 Yb1 N1 C14 105.9(3)
N2 Yb1 N1 C14 141.4(9)
N3 Yb1 N1 C14 -171.7(3)
O1 Yb1 N2 C30 55.1(3)
O2 Yb1 N2 C30 -46.1(3)
O3 Yb1 N2 C30 -140.4(3)
N1 Yb1 N2 C30 -174.7(8)
N3 Yb1 N2 C30 136.9(3)
O1 Yb1 N2 C31 176.0(4)
O2 Yb1 N2 C31 74.9(4)
O3 Yb1 N2 C31 -19.4(4)
N1 Yb1 N2 C31 -53.7(11)
N3 Yb1 N2 C31 -102.2(4)
O1 Yb1 N2 C28 -58.5(3)
O2 Yb1 N2 C28 -159.6(3)
O3 Yb1 N2 C28 106.0(3)
N1 Yb1 N2 C28 71.8(10)
N3 Yb1 N2 C28 23.3(3)
O1 Yb1 N3 C32 -126.1(3)
O2 Yb1 N3 C32 103.5(9)
O3 Yb1 N3 C32 21.8(3)
N1 Yb1 N3 C32 -47.0(4)
N2 Yb1 N3 C32 127.5(4)
O1 Yb1 N3 C29 114.4(3)
O2 Yb1 N3 C29 -16.0(11)
O3 Yb1 N3 C29 -97.7(3)
N1 Yb1 N3 C29 -166.5(3)
N2 Yb1 N3 C29 8.0(3)
O1 Yb1 N3 C33 -4.1(3)
O2 Yb1 N3 C33 -134.6(9)
O3 Yb1 N3 C33 143.8(3)
N1 Yb1 N3 C33 75.0(3)
N2 Yb1 N3 C33 -110.5(3)
Yb1 O1 C1 C6 -37.3(6)
Yb1 O1 C1 C2 142.8(3)
O1 C1 C2 C3 175.5(4)
C6 C1 C2 C3 -4.4(6)
O1 C1 C2 C18 -5.7(6)
C6 C1 C2 C18 174.4(4)
C1 C2 C3 C4 1.6(6)
C18 C2 C3 C4 -177.2(4)
C2 C3 C4 C5 2.3(6)
C2 C3 C4 C22 179.6(4)
C3 C4 C5 C6 -3.4(6)
C22 C4 C5 C6 179.2(4)
C4 C5 C6 C1 0.6(6)
C4 C5 C6 C13 -177.4(4)
O1 C1 C6 C5 -176.5(4)
C2 C1 C6 C5 3.3(6)
O1 C1 C6 C13 1.5(6)
C2 C1 C6 C13 -178.7(4)
Yb1 O2 C7 C8 136.3(4)
Yb1 O2 C7 C12 -43.6(6)
O2 C7 C8 C9 -175.3(4)
C12 C7 C8 C9 4.6(6)
O2 C7 C8 C23 4.6(7)
C12 C7 C8 C23 -175.6(4)
C7 C8 C9 C10 -1.1(7)
C23 C8 C9 C10 179.0(4)
C8 C9 C10 C11 -2.1(7)
C8 C9 C10 C27 177.2(4)
C9 C10 C11 C12 1.8(7)
C27 C10 C11 C12 -177.5(4)
C10 C11 C12 C7 1.6(7)
C10 C11 C12 C14 -172.8(4)
O2 C7 C12 C11 175.0(4)
C8 C7 C12 C11 -4.9(6)
O2 C7 C12 C14 -10.6(6)
C8 C7 C12 C14 169.5(4)
C15 N1 C13 C6 173.6(4)
C14 N1 C13 C6 49.2(5)
Yb1 N1 C13 C6 -69.9(4)
C5 C6 C13 N1 -123.3(4)
C1 C6 C13 N1 58.7(5)
C15 N1 C14 C12 65.4(5)
C13 N1 C14 C12 -173.8(4)
Yb1 N1 C14 C12 -56.4(4)
C11 C12 C14 N1 -118.5(5)
C7 C12 C14 N1 67.1(5)
C13 N1 C15 C16 161.9(4)
C14 N1 C15 C16 -76.4(6)
Yb1 N1 C15 C16 46.1(5)
C17 O3 C16 C15 169.8(4)
Yb1 O3 C16 C15 33.8(5)
N1 C15 C16 O3 -54.7(6)
C3 C2 C18 C21 118.1(5)
C1 C2 C18 C21 -60.7(5)
C3 C2 C18 C20 -121.3(4)
C1 C2 C18 C20 60.0(5)
C3 C2 C18 C19 -1.7(6)
C1 C2 C18 C19 179.6(4)
C9 C8 C23 C26 114.7(5)
C7 C8 C23 C26 -65.2(6)
C9 C8 C23 C25 -123.3(5)
C7 C8 C23 C25 56.9(6)
C9 C8 C23 C24 -3.0(7)
C7 C8 C23 C24 177.1(5)
C30 N2 C28 C29 -163.1(4)
C31 N2 C28 C29 75.4(5)
Yb1 N2 C28 C29 -55.9(4)
C32 N3 C29 C28 -162.2(4)
C33 N3 C29 C28 78.9(5)
Yb1 N3 C29 C28 -39.0(4)
N2 C28 C29 N3 69.8(5)
